data_7225587
loop_
_publ_author_name
'Borodkin, Gennady Ivanovich'
'Elanov, Innokenty Romanovich'
'Gatilov, Yuri V.'
'Shubin, Vyacheslav'

_publ_section_title
;
 Promotional effect of ionic liquids in electrophilic fluorination of
 methylated uracils
;
_journal_name_full 'RSC Adv.'
_journal_paper_doi 10.1039/C6RA10850D
_journal_year 2016
_chemical_formula_moiety 'C8 H13 F N2 O3'
_chemical_formula_sum 'C8 H13 F N2 O3'
_chemical_formula_weight 204.20
_chemical_melting_point 381
_chemical_name_systematic
; 
 cis-5-fluoro-6-methoxy-1,3,6-trimethyl-5,6-dihydrouracil 
;
_space_group_IT_number 14
_symmetry_cell_setting monoclinic
_symmetry_space_group_name_Hall '-P 2yn'
_symmetry_space_group_name_H-M 'P 1 21/n 1'
_atom_sites_solution_hydrogens geom
_atom_sites_solution_primary direct
_atom_sites_solution_secondary difmap
_audit_creation_method SHELXL-97
_audit_update_record
;
2016-04-22 deposited with the CCDC.
2016-06-17 downloaded from the CCDC.
;
_cell_angle_alpha 90.00
_cell_angle_beta 102.5890(10)
_cell_angle_gamma 90.00
_cell_formula_units_Z 4
_cell_length_a 7.8529(2)
_cell_length_b 8.0661(3)
_cell_length_c 15.1957(6)
_cell_measurement_reflns_used 5505
_cell_measurement_temperature 200(2)
_cell_measurement_theta_max 27.30
_cell_measurement_theta_min 2.71
_cell_volume 939.39(6)
_computing_cell_refinement 'Bruker SAINT'
_computing_data_collection 'Bruker APEX2'
_computing_data_reduction 'Bruker SAINT'
_computing_molecular_graphics 'Bruker SHELXTL'
_computing_publication_material 'Bruker SHELXTL'
_computing_structure_refinement 'SHELXL-97 (Sheldrick, 2008)'
_computing_structure_solution 'SHELXS-97 (Sheldrick, 2008)'
_diffrn_ambient_temperature 200(2)
_diffrn_measured_fraction_theta_full 0.998
_diffrn_measured_fraction_theta_max 0.998
_diffrn_measurement_device_type 'Bruker APEX-II CCD'
_diffrn_measurement_method '\f and \w scans'
_diffrn_radiation_monochromator graphite
_diffrn_radiation_source 'fine-focus sealed tube'
_diffrn_radiation_type MoK\a
_diffrn_radiation_wavelength 0.71073
_diffrn_reflns_av_R_equivalents 0.0341
_diffrn_reflns_av_sigmaI/netI 0.0207
_diffrn_reflns_limit_h_max 10
_diffrn_reflns_limit_h_min -10
_diffrn_reflns_limit_k_max 10
_diffrn_reflns_limit_k_min -10
_diffrn_reflns_limit_l_max 19
_diffrn_reflns_limit_l_min -19
_diffrn_reflns_number 16435
_diffrn_reflns_theta_full 27.50
_diffrn_reflns_theta_max 27.50
_diffrn_reflns_theta_min 2.71
_exptl_absorpt_coefficient_mu 0.123
_exptl_absorpt_correction_T_max 0.9703
_exptl_absorpt_correction_T_min 0.9288
_exptl_absorpt_correction_type multi-scan
_exptl_absorpt_process_details SADABS-2008/1
_exptl_crystal_colour colourless
_exptl_crystal_density_diffrn 1.444
_exptl_crystal_density_method 'not measured'
_exptl_crystal_description block
_exptl_crystal_F_000 432
_exptl_crystal_recrystallization_method 'Re-crystallisation from solvent'
_exptl_crystal_size_max 0.29
_exptl_crystal_size_mid 0.20
_exptl_crystal_size_min 0.20
_refine_diff_density_max 0.334
_refine_diff_density_min -0.191
_refine_diff_density_rms 0.043
_refine_ls_extinction_method none
_refine_ls_goodness_of_fit_ref 0.979
_refine_ls_hydrogen_treatment constr
_refine_ls_matrix_type full
_refine_ls_number_parameters 131
_refine_ls_number_reflns 2157
_refine_ls_number_restraints 0
_refine_ls_restrained_S_all 0.979
_refine_ls_R_factor_all 0.0450
_refine_ls_R_factor_gt 0.0366
_refine_ls_shift/su_max 0.000
_refine_ls_shift/su_mean 0.000
_refine_ls_structure_factor_coef Fsqd
_refine_ls_weighting_details 'calc w=1/[\s^2^(Fo^2^)+(0.0582P)^2^+0.3684P] where P=(Fo^2^+2Fc^2^)/3'
_refine_ls_weighting_scheme calc
_refine_ls_wR_factor_gt 0.1004
_refine_ls_wR_factor_ref 0.1067
_reflns_number_gt 1824
_reflns_number_total 2157
_reflns_threshold_expression >2sigma(I)
_cod_data_source_file c6ra10850d2.cif
_cod_data_source_block 10a_e24083
_cod_depositor_comments
;
The following automatic conversions were performed:

'_symmetry_cell_setting' value 'Monoclinic' changed to 'monoclinic'
according to
/usr/data/users/saulius/crontab/automatic-downloads/rss-feeds/RSC/lib/dictionaries/cif_core.dic
dictionary named 'cif_core.dic' version 2.4.2 from 2011-04-26.

Automatic conversion script
Id: cif_fix_values 4268 2015-11-12 08:31:59Z antanas 
;
_cod_original_sg_symbol_H-M 'P2(1)/n  '
_cod_database_code 7225587
_solvent_exptl_crystal_recrystallization_method 'Recrystallization from n-hexane-CHCl3'

loop_
_symmetry_equiv_pos_as_xyz
'x, y, z'
'-x+1/2, y+1/2, -z+1/2'
'-x, -y, -z'
'x-1/2, -y-1/2, z-1/2'

loop_
_atom_site_label
_atom_site_type_symbol
_atom_site_fract_x
_atom_site_fract_y
_atom_site_fract_z
_atom_site_U_iso_or_equiv
_atom_site_adp_type
_atom_site_occupancy
_atom_site_symmetry_multiplicity
_atom_site_calc_flag
_atom_site_refinement_flags
F1 F 0.23301(11) 0.05783(10) 0.30086(5) 0.0321(2) Uani 1 1 d .
O1 O 0.25428(14) 0.36926(14) -0.00449(7) 0.0364(3) Uani 1 1 d .
N1 N 0.40782(13) 0.24757(13) 0.12339(7) 0.0218(2) Uani 1 1 d .
O2 O -0.04925(13) 0.08607(15) 0.16910(8) 0.0406(3) Uani 1 1 d .
C2 C 0.25870(16) 0.28373(15) 0.06168(8) 0.0233(3) Uani 1 1 d .
O3 O 0.38066(11) -0.03672(11) 0.16102(6) 0.0247(2) Uani 1 1 d .
N3 N 0.10166(13) 0.21357(14) 0.07623(7) 0.0252(3) Uani 1 1 d .
C4 C 0.08461(16) 0.14824(15) 0.15696(9) 0.0251(3) Uani 1 1 d .
C5 C 0.24676(17) 0.16514(15) 0.23155(8) 0.0225(3) Uani 1 1 d .
H5 H 0.2543 0.2814 0.2549 0.027 Uiso 1 1 calc R
C6 C 0.40897(16) 0.12747(15) 0.19586(8) 0.0210(3) Uani 1 1 d .
C7 C 0.56495(18) 0.34001(19) 0.11588(11) 0.0343(3) Uani 1 1 d .
H7A H 0.5467 0.3921 0.0563 0.052 Uiso 1 1 calc R
H7B H 0.6644 0.2639 0.1237 0.052 Uiso 1 1 calc R
H7C H 0.5887 0.4258 0.1626 0.052 Uiso 1 1 calc R
C8 C -0.05202(18) 0.2232(2) 0.00122(10) 0.0381(4) Uani 1 1 d .
H8A H -0.1397 0.1427 0.0109 0.057 Uiso 1 1 calc R
H8B H -0.0175 0.1980 -0.0555 0.057 Uiso 1 1 calc R
H8C H -0.1014 0.3352 -0.0017 0.057 Uiso 1 1 calc R
C9 C 0.57153(18) 0.14158(19) 0.27097(9) 0.0327(3) Uani 1 1 d .
H9A H 0.5636 0.0632 0.3192 0.049 Uiso 1 1 calc R
H9B H 0.5810 0.2547 0.2951 0.049 Uiso 1 1 calc R
H9C H 0.6748 0.1159 0.2471 0.049 Uiso 1 1 calc R
C10 C 0.5166(2) -0.1087(2) 0.12488(12) 0.0407(4) Uani 1 1 d .
H10A H 0.5430 -0.0362 0.0778 0.061 Uiso 1 1 calc R
H10B H 0.4789 -0.2174 0.0989 0.061 Uiso 1 1 calc R
H10C H 0.6212 -0.1220 0.1730 0.061 Uiso 1 1 calc R

loop_
_atom_site_aniso_label
_atom_site_aniso_U_11
_atom_site_aniso_U_22
_atom_site_aniso_U_33
_atom_site_aniso_U_23
_atom_site_aniso_U_13
_atom_site_aniso_U_12
F1 0.0444(5) 0.0280(4) 0.0285(4) 0.0073(3) 0.0182(4) 0.0016(3)
O1 0.0378(6) 0.0419(6) 0.0295(5) 0.0140(4) 0.0072(4) 0.0008(4)
N1 0.0209(5) 0.0211(5) 0.0244(5) 0.0027(4) 0.0069(4) -0.0023(4)
O2 0.0246(5) 0.0471(7) 0.0535(7) 0.0075(5) 0.0160(5) -0.0044(4)
C2 0.0265(6) 0.0207(6) 0.0238(6) 0.0004(5) 0.0077(5) 0.0010(5)
O3 0.0271(5) 0.0178(4) 0.0315(5) -0.0020(4) 0.0113(4) 0.0018(3)
N3 0.0201(5) 0.0273(6) 0.0277(6) 0.0008(4) 0.0043(4) 0.0004(4)
C4 0.0225(6) 0.0216(6) 0.0336(7) -0.0005(5) 0.0115(5) 0.0027(5)
C5 0.0305(6) 0.0167(5) 0.0230(6) 0.0018(5) 0.0115(5) 0.0005(5)
C6 0.0230(6) 0.0186(6) 0.0213(6) 0.0007(5) 0.0047(5) -0.0005(4)
C7 0.0255(7) 0.0355(8) 0.0438(8) 0.0072(6) 0.0115(6) -0.0073(6)
C8 0.0248(7) 0.0475(9) 0.0375(8) 0.0025(7) -0.0026(6) 0.0014(6)
C9 0.0285(7) 0.0394(8) 0.0271(7) 0.0031(6) -0.0007(5) -0.0023(6)
C10 0.0382(8) 0.0378(8) 0.0503(9) -0.0078(7) 0.0186(7) 0.0092(7)

loop_
_atom_type_symbol
_atom_type_description
_atom_type_scat_dispersion_real
_atom_type_scat_dispersion_imag
_atom_type_scat_source
C C 0.0033 0.0016 'International Tables Vol C Tables 4.2.6.8 and 6.1.1.4'
H H 0.0000 0.0000 'International Tables Vol C Tables 4.2.6.8 and 6.1.1.4'
N N 0.0061 0.0033 'International Tables Vol C Tables 4.2.6.8 and 6.1.1.4'
O O 0.0106 0.0060 'International Tables Vol C Tables 4.2.6.8 and 6.1.1.4'
F F 0.0171 0.0103 'International Tables Vol C Tables 4.2.6.8 and 6.1.1.4'

loop_
_geom_angle_atom_site_label_1
_geom_angle_atom_site_label_2
_geom_angle_atom_site_label_3
_geom_angle
C2 N1 C6 121.48(10)
C2 N1 C7 116.67(11)
C6 N1 C7 121.80(10)
O1 C2 N1 123.84(12)
O1 C2 N3 119.18(12)
N1 C2 N3 116.98(11)
C10 O3 C6 116.87(10)
C4 N3 C2 123.52(11)
C4 N3 C8 119.42(11)
C2 N3 C8 116.94(11)
O2 C4 N3 123.53(13)
O2 C4 C5 122.51(12)
N3 C4 C5 113.93(10)
F1 C5 C4 108.69(10)
F1 C5 C6 110.89(10)
C4 C5 C6 110.37(10)
F1 C5 H5 109.0
C4 C5 H5 109.0
C6 C5 H5 109.0
O3 C6 N1 111.11(10)
O3 C6 C9 112.70(10)
N1 C6 C9 112.42(10)
O3 C6 C5 104.08(9)
N1 C6 C5 105.53(9)
C9 C6 C5 110.43(10)
N1 C7 H7A 109.5
N1 C7 H7B 109.5
H7A C7 H7B 109.5
N1 C7 H7C 109.5
H7A C7 H7C 109.5
H7B C7 H7C 109.5
N3 C8 H8A 109.5
N3 C8 H8B 109.5
H8A C8 H8B 109.5
N3 C8 H8C 109.5
H8A C8 H8C 109.5
H8B C8 H8C 109.5
C6 C9 H9A 109.5
C6 C9 H9B 109.5
H9A C9 H9B 109.5
C6 C9 H9C 109.5
H9A C9 H9C 109.5
H9B C9 H9C 109.5
O3 C10 H10A 109.5
O3 C10 H10B 109.5
H10A C10 H10B 109.5
O3 C10 H10C 109.5
H10A C10 H10C 109.5
H10B C10 H10C 109.5

loop_
_geom_bond_atom_site_label_1
_geom_bond_atom_site_label_2
_geom_bond_distance
F1 C5 1.3855(14)
O1 C2 1.2137(15)
N1 C2 1.3628(16)
N1 C6 1.4652(15)
N1 C7 1.4673(16)
O2 C4 1.2146(16)
C2 N3 1.4173(16)
O3 C10 1.4259(16)
O3 C6 1.4255(14)
N3 C4 1.3682(17)
N3 C8 1.4704(17)
C4 C5 1.5152(18)
C5 C6 1.5200(17)
C5 H5 1.0000
C6 C9 1.5199(17)
C7 H7A 0.9800
C7 H7B 0.9800
C7 H7C 0.9800
C8 H8A 0.9800
C8 H8B 0.9800
C8 H8C 0.9800
C9 H9A 0.9800
C9 H9B 0.9800
C9 H9C 0.9800
C10 H10A 0.9800
C10 H10B 0.9800
C10 H10C 0.9800

loop_
_geom_torsion_atom_site_label_1
_geom_torsion_atom_site_label_2
_geom_torsion_atom_site_label_3
_geom_torsion_atom_site_label_4
_geom_torsion
C6 N1 C2 O1 -172.36(12)
C7 N1 C2 O1 10.19(19)
C6 N1 C2 N3 6.50(17)
C7 N1 C2 N3 -170.95(11)
O1 C2 N3 C4 -164.60(12)
N1 C2 N3 C4 16.48(18)
O1 C2 N3 C8 11.23(18)
N1 C2 N3 C8 -167.68(11)
C2 N3 C4 O2 -178.95(12)
C8 N3 C4 O2 5.3(2)
C2 N3 C4 C5 2.93(17)
C8 N3 C4 C5 -172.81(11)
O2 C4 C5 F1 18.13(17)
N3 C4 C5 F1 -163.74(10)
O2 C4 C5 C6 139.93(13)
N3 C4 C5 C6 -41.93(14)
C10 O3 C6 N1 68.82(14)
C10 O3 C6 C9 -58.39(15)
C10 O3 C6 C5 -178.06(11)
C2 N1 C6 O3 68.94(14)
C7 N1 C6 O3 -113.74(12)
C2 N1 C6 C9 -163.70(11)
C7 N1 C6 C9 13.62(16)
C2 N1 C6 C5 -43.26(14)
C7 N1 C6 C5 134.05(12)
F1 C5 C6 O3 62.63(12)
C4 C5 C6 O3 -57.87(12)
F1 C5 C6 N1 179.70(9)
C4 C5 C6 N1 59.20(12)
F1 C5 C6 C9 -58.57(13)
C4 C5 C6 C9 -179.06(10)
